data_7051796
loop_
_publ_author_name
'Kim, Hyun Jee'
'Yoon, Il'
'Lee, So Young'
'Choi, Kyu Seong'
'Lee, Shim Sung'

_publ_section_title
;
 Exo-coordinated discrete and continuous supramolecular silver(i)
 complexes with thiaoxa-macrocycles
;
_journal_issue 2
_journal_name_full 'New Journal of Chemistry'
_journal_page_first 258
_journal_paper_doi 10.1039/b710581a
_journal_volume 32
_journal_year 2008
_chemical_formula_sum 'C88 H112 Ag4 Cl8 F24 O8 P4 S12'
_chemical_formula_weight 2977.46
_chemical_name_systematic
;
?
;
_space_group_IT_number 128
_symmetry_cell_setting tetragonal
_symmetry_space_group_name_Hall '-P 4 2n'
_symmetry_space_group_name_H-M 'P 4/m n c'
_atom_sites_solution_hydrogens geom
_atom_sites_solution_primary direct
_atom_sites_solution_secondary difmap
_audit_creation_method SHELXTL
_cell_angle_alpha 90.00
_cell_angle_beta 90.00
_cell_angle_gamma 90.00
_cell_formula_units_Z 2
_cell_length_a 15.8399(10)
_cell_length_b 15.8399(10)
_cell_length_c 22.847(3)
_cell_measurement_reflns_used 2167
_cell_measurement_temperature 173(2)
_cell_measurement_theta_max 20.01
_cell_measurement_theta_min 2.88
_cell_volume 5732.4(9)
_computing_cell_refinement 'Bruker SAINT'
_computing_data_collection 'Bruker SMART'
_computing_data_reduction 'Bruker SAINT'
_computing_molecular_graphics 'Bruker SHELXTL'
_computing_publication_material 'Bruker SHELXTL'
_computing_structure_refinement 'Bruker SHELXTL'
_computing_structure_solution 'Bruker SHELXTL'
_diffrn_ambient_temperature 173(2)
_diffrn_measured_fraction_theta_full 0.999
_diffrn_measured_fraction_theta_max 0.999
_diffrn_measurement_device_type 'CCD area detector'
_diffrn_measurement_method 'phi and omega scans'
_diffrn_radiation_monochromator graphite
_diffrn_radiation_source 'fine-focus sealed tube'
_diffrn_radiation_type MoK\a
_diffrn_radiation_wavelength 0.71073
_diffrn_reflns_av_R_equivalents 0.2592
_diffrn_reflns_av_sigmaI/netI 0.1305
_diffrn_reflns_limit_h_max 19
_diffrn_reflns_limit_h_min -19
_diffrn_reflns_limit_k_max 19
_diffrn_reflns_limit_k_min -9
_diffrn_reflns_limit_l_max 28
_diffrn_reflns_limit_l_min -28
_diffrn_reflns_number 30396
_diffrn_reflns_theta_full 26.02
_diffrn_reflns_theta_max 26.02
_diffrn_reflns_theta_min 1.78
_exptl_absorpt_coefficient_mu 1.223
_exptl_absorpt_correction_T_max
;
Ratio of minimum to maximum apparent transmission: 0.661345
;
_exptl_absorpt_correction_type 'Empirical SADABS'
_exptl_crystal_colour yellow
_exptl_crystal_density_diffrn 1.725
_exptl_crystal_density_method 'not measured'
_exptl_crystal_description plate
_exptl_crystal_F_000 2992
_exptl_crystal_size_max 0.12
_exptl_crystal_size_mid 0.10
_exptl_crystal_size_min 0.05
_refine_diff_density_max 1.332
_refine_diff_density_min -0.840
_refine_diff_density_rms 0.229
_refine_ls_extinction_coef 0.0124(13)
_refine_ls_extinction_expression Fc^*^=kFc[1+0.001xFc^2^\l^3^/sin(2\q)]^-1/4^
_refine_ls_extinction_method SHELXL
_refine_ls_goodness_of_fit_ref 1.064
_refine_ls_hydrogen_treatment constr
_refine_ls_matrix_type full
_refine_ls_number_parameters 179
_refine_ls_number_reflns 2913
_refine_ls_number_restraints 12
_refine_ls_restrained_S_all 1.062
_refine_ls_R_factor_all 0.1902
_refine_ls_R_factor_gt 0.0806
_refine_ls_shift/su_max 0.000
_refine_ls_shift/su_mean 0.000
_refine_ls_structure_factor_coef Fsqd
_refine_ls_weighting_details 'calc w=1/[\s^2^(Fo^2^)+(0.1462P)^2^+0.0000P] where P=(Fo^2^+2Fc^2^)/3'
_refine_ls_weighting_scheme calc
_refine_ls_wR_factor_gt 0.1821
_refine_ls_wR_factor_ref 0.2669
_reflns_number_gt 1434
_reflns_number_total 2913
_reflns_threshold_expression >2sigma(I)
_cod_data_source_file b710581a.txt
_cod_data_source_block Complex2
_cod_depositor_comments
;
The following automatic conversions were performed:
'_symmetry_cell_setting' value 'Tetragonal' changed to 'tetragonal'
according to '/home/saulius/struct/CIF-dictionaries/cif_core.dic'
dictionary named 'cif_core.dic' version 2.4.1 from 2010-06-29.

Automatic conversion script
Id: cif_fix_enum 1527 2010-12-29 10:47:43Z saulius 
;
_cod_original_cell_volume 5732.5(9)
_cod_original_sg_symbol_H-M P4/mnc
_cod_database_code 7051796

loop_
_symmetry_equiv_pos_as_xyz
'x, y, z'
'-x, -y, z'
'-y, x, z'
'y, -x, z'
'-x+1/2, y+1/2, -z+1/2'
'x+1/2, -y+1/2, -z+1/2'
'y+1/2, x+1/2, -z+1/2'
'-y+1/2, -x+1/2, -z+1/2'
'-x, -y, -z'
'x, y, -z'
'y, -x, -z'
'-y, x, -z'
'x-1/2, -y-1/2, z-1/2'
'-x-1/2, y-1/2, z-1/2'
'-y-1/2, -x-1/2, z-1/2'
'y-1/2, x-1/2, z-1/2'

loop_
_atom_site_label
_atom_site_type_symbol
_atom_site_fract_x
_atom_site_fract_y
_atom_site_fract_z
_atom_site_U_iso_or_equiv
_atom_site_adp_type
_atom_site_occupancy
_atom_site_symmetry_multiplicity
_atom_site_calc_flag
_atom_site_refinement_flags
_atom_site_disorder_assembly
_atom_site_disorder_group
Ag1 Ag 0.20718(7) 0.05943(7) 0.5000 0.0366(5) Uani 1 2 d S . .
S1 S 0.25217(17) 0.11996(17) 0.59936(13) 0.0382(8) Uani 1 1 d . . .
S2 S 0.0995(2) 0.1900(2) 0.5000 0.0400(10) Uani 1 2 d S . .
O1 O 0.3247(5) 0.3615(5) 0.5674(4) 0.056(2) Uani 1 1 d . . .
C1 C 0.2657(14) 0.4627(11) 0.5000 0.082(8) Uani 1 2 d S . .
H1A H 0.2432 0.5210 0.5000 0.098 Uiso 1 2 calc SR . .
H1B H 0.2167 0.4238 0.5000 0.098 Uiso 1 2 calc SR . .
C2 C 0.3131(9) 0.4497(7) 0.5551(8) 0.076(5) Uani 1 1 d . . .
H2A H 0.3690 0.4774 0.5519 0.091 Uiso 1 1 calc R . .
H2B H 0.2821 0.4765 0.5878 0.091 Uiso 1 1 calc R . .
C3 C 0.3483(7) 0.3377(9) 0.6220(6) 0.051(3) Uani 1 1 d . . .
C4 C 0.3647(9) 0.3962(12) 0.6668(7) 0.080(5) Uani 1 1 d . . .
H4A H 0.3590 0.4550 0.6596 0.096 Uiso 1 1 calc R . .
C5 C 0.3883(11) 0.3686(15) 0.7194(9) 0.101(7) Uani 1 1 d . . .
H5A H 0.3982 0.4085 0.7497 0.121 Uiso 1 1 calc R . .
C6 C 0.3989(10) 0.2835(15) 0.7312(7) 0.092(6) Uani 1 1 d . . .
H6A H 0.4166 0.2649 0.7688 0.111 Uiso 1 1 calc R . .
C7 C 0.3828(8) 0.2258(11) 0.6865(6) 0.067(4) Uani 1 1 d . . .
H7A H 0.3888 0.1671 0.6940 0.081 Uiso 1 1 calc R . .
C8 C 0.3586(7) 0.2523(8) 0.6323(5) 0.047(3) Uani 1 1 d . . .
C9 C 0.3410(6) 0.1889(7) 0.5844(5) 0.039(3) Uani 1 1 d . . .
H9A H 0.3921 0.1538 0.5785 0.047 Uiso 1 1 calc R . .
H9B H 0.3301 0.2197 0.5475 0.047 Uiso 1 1 calc R . .
C10 C 0.1688(7) 0.1955(7) 0.6115(5) 0.046(3) Uani 1 1 d . . .
H10A H 0.1185 0.1642 0.6253 0.056 Uiso 1 1 calc R . .
H10B H 0.1866 0.2332 0.6438 0.056 Uiso 1 1 calc R . .
C11 C 0.1429(7) 0.2491(7) 0.5614(6) 0.057(4) Uani 1 1 d . . .
H11A H 0.1925 0.2816 0.5477 0.068 Uiso 1 1 calc R . .
H11B H 0.1000 0.2901 0.5751 0.068 Uiso 1 1 calc R . .
P1 P 0.0000 0.0000 0.6253(3) 0.0438(16) Uani 1 4 d S . .
P2 P 0.0000 0.5000 0.5000 0.059(2) Uani 1 4 d S . .
F1 F 0.0000 0.0000 0.5627(15) 0.32(3) Uani 1 4 d S . .
F2 F 0.0947(5) 0.0071(5) 0.6243(7) 0.160(7) Uani 1 1 d . . .
F3 F 0.0000 0.0000 0.6869(11) 0.227(18) Uani 1 4 d S . .
F4 F 0.0687(6) 0.4826(6) 0.5492(5) 0.100(3) Uani 1 1 d . . .
F5 F -0.0221(8) 0.4035(7) 0.5000 0.096(4) Uani 1 2 d S . .
Cl1 Cl 0.0879(7) 0.3978(6) 0.6873(3) 0.211(4) Uani 1 1 d U . .
C12 C 0.1418(14) 0.3582(14) 0.7500 0.139(12) Uani 1 2 d SU . .
H12A H 0.1320 0.2967 0.7539 0.166 Uiso 0.50 1 calc PR . .
H12B H 0.2033 0.3680 0.7461 0.166 Uiso 0.50 1 calc PR . .

loop_
_atom_site_aniso_label
_atom_site_aniso_U_11
_atom_site_aniso_U_22
_atom_site_aniso_U_33
_atom_site_aniso_U_23
_atom_site_aniso_U_13
_atom_site_aniso_U_12
Ag1 0.0341(8) 0.0230(7) 0.0527(9) 0.000 0.000 -0.0017(5)
S1 0.0352(15) 0.0321(15) 0.0474(17) 0.0017(13) 0.0002(13) -0.0026(11)
S2 0.025(2) 0.030(2) 0.065(3) 0.000 0.000 0.0003(16)
O1 0.052(5) 0.040(5) 0.076(7) -0.024(5) 0.006(5) 0.001(4)
C1 0.059(13) 0.018(9) 0.17(3) 0.000 0.000 -0.007(8)
C2 0.060(9) 0.021(6) 0.145(16) -0.017(8) 0.002(10) 0.005(6)
C3 0.039(7) 0.070(9) 0.043(7) -0.027(7) 0.016(6) -0.016(6)
C4 0.064(10) 0.106(13) 0.069(11) -0.052(10) 0.018(8) -0.028(9)
C5 0.078(12) 0.142(19) 0.083(14) -0.060(14) 0.033(10) -0.060(13)
C6 0.069(11) 0.159(19) 0.048(9) -0.025(11) 0.007(8) -0.046(13)
C7 0.056(9) 0.105(12) 0.040(8) 0.007(8) -0.004(7) -0.034(8)
C8 0.030(6) 0.062(8) 0.048(8) -0.012(6) 0.009(5) -0.019(6)
C9 0.034(6) 0.039(6) 0.044(7) 0.000(5) 0.002(5) 0.000(5)
C10 0.034(6) 0.042(7) 0.064(8) -0.022(6) 0.004(6) 0.005(5)
C11 0.038(6) 0.033(6) 0.100(11) -0.012(7) -0.020(7) 0.009(5)
P1 0.040(2) 0.040(2) 0.052(4) 0.000 0.000 0.000
P2 0.042(4) 0.040(4) 0.094(6) 0.000 0.000 -0.005(3)
F1 0.44(5) 0.44(5) 0.09(2) 0.000 0.000 0.000
F2 0.042(5) 0.047(5) 0.39(2) 0.003(8) 0.051(9) -0.006(4)
F3 0.31(3) 0.31(3) 0.064(16) 0.000 0.000 0.000
F4 0.086(6) 0.091(7) 0.124(8) 0.011(6) -0.040(6) -0.003(5)
F5 0.097(9) 0.054(7) 0.136(12) 0.000 0.000 -0.026(7)
Cl1 0.302(11) 0.187(8) 0.143(6) -0.052(6) -0.044(7) 0.090(8)
C12 0.165(19) 0.165(19) 0.085(19) -0.034(16) -0.034(16) 0.06(2)

loop_
_atom_type_symbol
_atom_type_description
_atom_type_scat_dispersion_real
_atom_type_scat_dispersion_imag
_atom_type_scat_source
C C 0.0033 0.0016 'International Tables Vol C Tables 4.2.6.8 and 6.1.1.4'
H H 0.0000 0.0000 'International Tables Vol C Tables 4.2.6.8 and 6.1.1.4'
O O 0.0106 0.0060 'International Tables Vol C Tables 4.2.6.8 and 6.1.1.4'
F F 0.0171 0.0103 'International Tables Vol C Tables 4.2.6.8 and 6.1.1.4'
P P 0.1023 0.0942 'International Tables Vol C Tables 4.2.6.8 and 6.1.1.4'
S S 0.1246 0.1234 'International Tables Vol C Tables 4.2.6.8 and 6.1.1.4'
Ag Ag -0.8971 1.1015 'International Tables Vol C Tables 4.2.6.8 and 6.1.1.4'
Cl Cl 0.1484 0.1585 'International Tables Vol C Tables 4.2.6.8 and 6.1.1.4'

loop_
_geom_angle_atom_site_label_1
_geom_angle_atom_site_label_2
_geom_angle_atom_site_label_3
_geom_angle
_geom_angle_site_symmetry_1
_geom_angle_site_symmetry_3
_geom_angle_publ_flag
S2 Ag1 S1 113.67(7) 11_556 . ?
S2 Ag1 S1 113.67(7) 11_556 10_556 ?
S1 Ag1 S1 124.50(13) . 10_556 ?
S2 Ag1 S2 134.30(16) 11_556 . ?
S1 Ag1 S2 83.60(7) . . ?
S1 Ag1 S2 83.60(7) 10_556 . ?
C10 S1 C9 101.4(5) . . ?
C10 S1 Ag1 100.4(4) . . ?
C9 S1 Ag1 105.9(4) . . ?
C11 S2 C11 100.7(9) . 10_556 ?
C11 S2 Ag1 108.7(4) . 3 ?
C11 S2 Ag1 108.7(4) 10_556 3 ?
C11 S2 Ag1 99.0(4) . . ?
C11 S2 Ag1 99.0(4) 10_556 . ?
Ag1 S2 Ag1 135.70(16) 3 . ?
C3 O1 C2 119.1(11) . . ?
C2 C1 C2 116(2) . 10_556 ?
O1 C2 C1 111.5(13) . . ?
O1 C3 C8 117.4(10) . . ?
O1 C3 C4 122.5(14) . . ?
C8 C3 C4 120.1(14) . . ?
C5 C4 C3 119.5(18) . . ?
C4 C5 C6 121.9(17) . . ?
C5 C6 C7 118.2(17) . . ?
C8 C7 C6 121.1(16) . . ?
C7 C8 C3 119.2(12) . . ?
C7 C8 C9 120.4(12) . . ?
C3 C8 C9 120.5(11) . . ?
C8 C9 S1 114.0(8) . . ?
C11 C10 S1 117.6(9) . . ?
C10 C11 S2 113.9(8) . . ?
F3 P1 F1 180.000(9) . . ?
F3 P1 F2 90.9(7) . 2 ?
F1 P1 F2 89.1(7) . 2 ?
F3 P1 F2 90.9(7) . . ?
F1 P1 F2 89.1(7) . . ?
F2 P1 F2 178.2(14) 2 . ?
F3 P1 F2 90.9(7) . 3 ?
F1 P1 F2 89.1(7) . 3 ?
F2 P1 F2 89.99(2) 2 3 ?
F2 P1 F2 89.99(3) . 3 ?
F3 P1 F2 90.9(7) . 4 ?
F1 P1 F2 89.1(7) . 4 ?
F2 P1 F2 89.99(3) 2 4 ?
F2 P1 F2 89.99(2) . 4 ?
F2 P1 F2 178.2(14) 3 4 ?
F5 P2 F5 180.000(2) 9_566 . ?
F5 P2 F4 89.0(5) 9_566 9_566 ?
F5 P2 F4 91.0(5) . 9_566 ?
F5 P2 F4 89.0(5) 9_566 2_565 ?
F5 P2 F4 91.0(5) . 2_565 ?
F4 P2 F4 90.1(8) 9_566 2_565 ?
F5 P2 F4 91.0(5) 9_566 . ?
F5 P2 F4 89.0(5) . . ?
F4 P2 F4 180.000(2) 9_566 . ?
F4 P2 F4 89.9(8) 2_565 . ?
F5 P2 F4 91.0(5) 9_566 10_556 ?
F5 P2 F4 89.0(5) . 10_556 ?
F4 P2 F4 89.9(8) 9_566 10_556 ?
F4 P2 F4 180.000(2) 2_565 10_556 ?
F4 P2 F4 90.1(8) . 10_556 ?
Cl1 C12 Cl1 108.0(17) 8_556 . ?

loop_
_geom_bond_atom_site_label_1
_geom_bond_atom_site_label_2
_geom_bond_distance
_geom_bond_site_symmetry_2
_geom_bond_publ_flag
Ag1 S2 2.532(4) 11_556 ?
Ag1 S1 2.565(3) . ?
Ag1 S1 2.565(3) 10_556 ?
Ag1 S2 2.681(4) . ?
S1 C10 1.803(11) . ?
S1 C9 1.814(10) . ?
S2 C11 1.822(13) . ?
S2 C11 1.822(13) 10_556 ?
S2 Ag1 2.532(4) 3 ?
O1 C3 1.357(15) . ?
O1 C2 1.437(15) . ?
C1 C2 1.480(19) . ?
C1 C2 1.480(19) 10_556 ?
C3 C8 1.382(18) . ?
C3 C4 1.404(17) . ?
C4 C5 1.33(2) . ?
C5 C6 1.39(3) . ?
C6 C7 1.39(2) . ?
C7 C8 1.364(18) . ?
C8 C9 1.510(16) . ?
C10 C11 1.484(17) . ?
P1 F3 1.41(3) . ?
P1 F1 1.43(3) . ?
P1 F2 1.505(8) 2 ?
P1 F2 1.505(8) . ?
P1 F2 1.505(8) 3 ?
P1 F2 1.505(8) 4 ?
P2 F5 1.568(11) 9_566 ?
P2 F5 1.568(11) . ?
P2 F4 1.589(9) 9_566 ?
P2 F4 1.589(9) 2_565 ?
P2 F4 1.589(9) . ?
P2 F4 1.589(9) 10_556 ?
Cl1 C12 1.783(19) . ?
C12 Cl1 1.783(19) 8_556 ?
